data_4317643
loop_
_publ_author_name
'Dana C. Haagenson'
'Daniel F. Moser'
'Lothar Stahl'
'Richard J. Staples'

_publ_section_title
;
 Syntheses and Structures of P-Anilino-P-chalcogeno- and
 P-Anilino-P-iminodiazasilaphosphetidines and Their Group 12 and 13 Metal
 Compounds
;
_journal_name_full 'Inorganic Chemistry'
_journal_page_first 1245
_journal_page_last 1253
_journal_paper_doi 10.1021/ic010973f
_journal_volume 41
_journal_year 2002
_chemical_formula_sum 'C25.5 H41 N4 P Si'
_chemical_formula_weight 473.41
_chemical_name_systematic
;
   ?
;
_space_group_IT_number 13
_symmetry_cell_setting monoclinic
_symmetry_space_group_name_Hall '-P 2yac'
_symmetry_space_group_name_H-M 'P 1 2/n 1'
_atom_sites_solution_hydrogens geom
_atom_sites_solution_primary direct
_atom_sites_solution_secondary difmap
_audit_creation_method SHELXL-97
_cell_angle_alpha 90.00
_cell_angle_beta 93.66(3)
_cell_angle_gamma 90.00
_cell_formula_units_Z 4
_cell_length_a 15.297(6)
_cell_length_b 9.486(3)
_cell_length_c 20.172(9)
_cell_measurement_reflns_used 35
_cell_measurement_temperature 293(2)
_cell_measurement_theta_max 12.47
_cell_measurement_theta_min 4.98
_cell_volume 2921(2)
_computing_cell_refinement 'Bruker XSCANS'
_computing_data_collection 'Bruker XSCANS'
_computing_data_reduction 'Bruker SHELXTL'
_computing_molecular_graphics 'Bruker SHELXTL'
_computing_publication_material 'Bruker SHELXTL'
_computing_structure_refinement 'SHELXL-97 (Sheldrick, 1997)'
_computing_structure_solution 'SHELXS-97 (Sheldrick, 1990)'
_diffrn_ambient_temperature 293(2)
_diffrn_measured_fraction_theta_full 0.992
_diffrn_measured_fraction_theta_max 0.992
_diffrn_measurement_device_type 'Bruker P4'
_diffrn_measurement_method '2\q/\w scans'
_diffrn_radiation_monochromator graphite
_diffrn_radiation_source 'fine-focus sealed tube'
_diffrn_radiation_type MoK\a
_diffrn_radiation_wavelength 0.71073
_diffrn_reflns_av_R_equivalents 0.0222
_diffrn_reflns_av_sigmaI/netI 0.0222
_diffrn_reflns_limit_h_max 1
_diffrn_reflns_limit_h_min -16
_diffrn_reflns_limit_k_max 10
_diffrn_reflns_limit_k_min -1
_diffrn_reflns_limit_l_max 21
_diffrn_reflns_limit_l_min -21
_diffrn_reflns_number 4918
_diffrn_reflns_theta_full 22.51
_diffrn_reflns_theta_max 22.51
_diffrn_reflns_theta_min 2.02
_diffrn_standards_interval_count 97
_diffrn_standards_number 3
_exptl_absorpt_coefficient_mu 0.155
_exptl_absorpt_correction_type none
_exptl_crystal_colour yellow
_exptl_crystal_density_diffrn 1.076
_exptl_crystal_density_method 'not measured'
_exptl_crystal_description plates
_exptl_crystal_F_000 1017
_exptl_crystal_size_max 0.50mm
_exptl_crystal_size_mid 0.60mm
_exptl_crystal_size_min 0.44mm
_refine_diff_density_max 0.317
_refine_diff_density_min -0.278
_refine_diff_density_rms 0.043
_refine_ls_extinction_method none
_refine_ls_goodness_of_fit_ref 1.043
_refine_ls_hydrogen_treatment mixed
_refine_ls_matrix_type full
_refine_ls_number_parameters 322
_refine_ls_number_reflns 3806
_refine_ls_number_restraints 0
_refine_ls_restrained_S_all 1.043
_refine_ls_R_factor_all 0.0727
_refine_ls_R_factor_gt 0.0608
_refine_ls_shift/su_max 7.801
_refine_ls_shift/su_mean 0.044
_refine_ls_structure_factor_coef Fsqd
_refine_ls_weighting_details 'calc w=1/[\s^2^(Fo^2^)+(0.1068P)^2^+1.1182P] where P=(Fo^2^+2Fc^2^)/3'
_refine_ls_weighting_scheme calc
_refine_ls_wR_factor_gt 0.1704
_refine_ls_wR_factor_ref 0.1847
_reflns_number_gt 3104
_reflns_number_total 3806
_reflns_threshold_expression >2sigma(I)
_cod_data_source_file ic010973f_3.cif
_cod_data_source_block 6
_cod_depositor_comments
;
The following automatic conversions were performed:

'_symmetry_cell_setting' value 'Monoclinic' changed to 'monoclinic'
according to the built-in table from CIF Core dictionary named
'cif_core.dic' version 2.4.1 from 2010-06-29.

Automatic conversion script
Id: cif_fix_values 1646 2011-03-28 12:23:43Z adriana 
;
_cod_database_code 4317643

loop_
_symmetry_equiv_pos_as_xyz
'x, y, z'
'-x+1/2, y, -z+1/2'
'-x, -y, -z'
'x-1/2, -y, z-1/2'

loop_
_atom_site_label
_atom_site_type_symbol
_atom_site_fract_x
_atom_site_fract_y
_atom_site_fract_z
_atom_site_U_iso_or_equiv
_atom_site_adp_type
_atom_site_occupancy
_atom_site_symmetry_multiplicity
_atom_site_calc_flag
_atom_site_refinement_flags
_atom_site_disorder_assembly
_atom_site_disorder_group
Si1 Si 0.27118(7) 0.45285(12) 0.51023(5) 0.0919(4) Uani 1 1 d . . .
N1 N 0.29979(17) 0.3158(3) 0.56482(14) 0.0820(8) Uani 1 1 d . . .
N2 N 0.23154(16) 0.5261(3) 0.58127(14) 0.0800(8) Uani 1 1 d . . .
N3 N 0.33299(16) 0.4307(3) 0.69087(16) 0.0758(7) Uani 1 1 d . . .
N4 N 0.19101(17) 0.3099(3) 0.67211(14) 0.0832(13) Uani 1.000(10) 1 d . . .
C1 C 0.3638(3) 0.5454(5) 0.4738(2) 0.1231(15) Uani 1 1 d . . .
H1A H 0.3454 0.6379 0.4596 0.185 Uiso 1 1 calc R . .
H1B H 0.3821 0.4929 0.4364 0.185 Uiso 1 1 calc R . .
H1C H 0.4119 0.5531 0.5067 0.185 Uiso 1 1 calc R . .
C2 C 0.1880(3) 0.4156(6) 0.4410(2) 0.1247(16) Uani 1 1 d . . .
H2A H 0.1472 0.3465 0.4551 0.187 Uiso 1 1 calc R . .
H2B H 0.2166 0.3803 0.4034 0.187 Uiso 1 1 calc R . .
H2C H 0.1572 0.5009 0.4288 0.187 Uiso 1 1 calc R . .
C10 C 0.3528(2) 0.1849(4) 0.5599(2) 0.0957(11) Uani 1 1 d . . .
C11 C 0.3334(6) 0.1197(7) 0.4926(3) 0.183(3) Uani 1 1 d . . .
H11A H 0.3661 0.0338 0.4896 0.275 Uiso 1 1 calc R . .
H11B H 0.3499 0.1841 0.4589 0.275 Uiso 1 1 calc R . .
H11C H 0.2719 0.0997 0.4864 0.275 Uiso 1 1 calc R . .
C12 C 0.3297(4) 0.0803(5) 0.6109(3) 0.1381(18) Uani 1 1 d . . .
H12A H 0.3418 0.1196 0.6544 0.207 Uiso 1 1 calc R . .
H12B H 0.3639 -0.0036 0.6065 0.207 Uiso 1 1 calc R . .
H12C H 0.2686 0.0575 0.6048 0.207 Uiso 1 1 calc R . .
C13 C 0.4489(3) 0.2209(6) 0.5702(5) 0.239(5) Uani 1 1 d . . .
H13A H 0.4611 0.2545 0.6147 0.358 Uiso 1 1 calc R . .
H13B H 0.4633 0.2929 0.5392 0.358 Uiso 1 1 calc R . .
H13C H 0.4833 0.1383 0.5631 0.358 Uiso 1 1 calc R . .
C20 C 0.1735(2) 0.6481(4) 0.5947(2) 0.0895(11) Uani 1 1 d . . .
C21 C 0.1917(3) 0.7009(4) 0.6656(2) 0.1075(13) Uani 1 1 d . . .
H21A H 0.1825 0.6257 0.6962 0.161 Uiso 1 1 calc R . .
H21B H 0.1528 0.7775 0.6738 0.161 Uiso 1 1 calc R . .
H21C H 0.2512 0.7329 0.6714 0.161 Uiso 1 1 calc R . .
C22 C 0.0768(2) 0.6060(4) 0.5845(3) 0.1136(14) Uani 1 1 d . . .
H22A H 0.0642 0.5784 0.5391 0.170 Uiso 1 1 calc R . .
H22B H 0.0406 0.6847 0.5947 0.170 Uiso 1 1 calc R . .
H22C H 0.0651 0.5285 0.6132 0.170 Uiso 1 1 calc R . .
C23 C 0.1939(3) 0.7638(4) 0.5449(2) 0.1187(15) Uani 1 1 d . . .
H23A H 0.2543 0.7909 0.5515 0.178 Uiso 1 1 calc R . .
H23B H 0.1573 0.8442 0.5514 0.178 Uiso 1 1 calc R . .
H23C H 0.1829 0.7288 0.5004 0.178 Uiso 1 1 calc R . .
P1 P 0.25859(5) 0.38947(9) 0.63100(4) 0.0718(3) Uani 1 1 d . . .
C30 C 0.41096(19) 0.5094(4) 0.69113(17) 0.0773(9) Uani 1 1 d . . .
C35 C 0.4767(2) 0.4785(5) 0.7387(2) 0.0997(12) Uani 1 1 d . . .
H35 H 0.4703 0.4033 0.7676 0.120 Uiso 1 1 calc R . .
C31 C 0.4228(2) 0.6220(4) 0.6485(2) 0.0947(11) Uani 1 1 d . . .
H31 H 0.3790 0.6455 0.6163 0.114 Uiso 1 1 calc R . .
C34 C 0.5522(3) 0.5587(6) 0.7438(3) 0.1233(16) Uani 1 1 d . . .
H34 H 0.5956 0.5371 0.7767 0.148 Uiso 1 1 calc R . .
C32 C 0.5004(3) 0.7001(5) 0.6540(2) 0.1110(13) Uani 1 1 d . . .
H32 H 0.5081 0.7740 0.6247 0.133 Uiso 1 1 calc R . .
C41 C 0.1003(2) 0.1130(4) 0.69466(19) 0.0904(10) Uani 1 1 d . . .
H41 H 0.1303 0.1065 0.7361 0.109 Uiso 1 1 calc R . .
C40 C 0.12414(19) 0.2165(3) 0.65018(17) 0.0728(8) Uani 1 1 d . . .
C45 C 0.0784(2) 0.2202(4) 0.5890(2) 0.0909(10) Uani 1 1 d . . .
H45 H 0.0932 0.2866 0.5577 0.109 Uiso 1 1 calc R . .
C44 C 0.0107(3) 0.1264(4) 0.5736(3) 0.1090(13) Uani 1 1 d . . .
H44 H -0.0192 0.1312 0.5320 0.131 Uiso 1 1 calc R . .
C43 C -0.0132(2) 0.0266(5) 0.6182(3) 0.1039(13) Uani 1 1 d . . .
C42 C 0.0328(3) 0.0197(4) 0.6781(3) 0.1081(13) Uani 1 1 d . . .
H42 H 0.0186 -0.0489 0.7086 0.130 Uiso 1 1 calc R . .
C33 C 0.5651(3) 0.6696(6) 0.7016(3) 0.1161(15) Uani 1 1 d . . .
C46A C -0.0872(5) -0.0674(10) 0.6069(6) 0.211(4) Uani 0.80 1 d P . .
H46A H -0.1406 -0.0143 0.6072 0.317 Uiso 0.80 1 calc PR . .
H46B H -0.0861 -0.1372 0.6414 0.317 Uiso 0.80 1 calc PR . .
H46C H -0.0840 -0.1130 0.5646 0.317 Uiso 0.80 1 calc PR . .
C46B C 0.6468(6) 0.7468(14) 0.7100(5) 0.214(5) Uani 0.67 1 d P . .
H46D H 0.6347 0.8452 0.7155 0.321 Uiso 0.67 1 calc PR . .
H46E H 0.6798 0.7338 0.6716 0.321 Uiso 0.67 1 calc PR . .
H46F H 0.6801 0.7124 0.7487 0.321 Uiso 0.67 1 calc PR . .
H3 H 0.322(2) 0.391(3) 0.7276(15) 0.075(10) Uiso 1 1 d . . .
C51 C 0.818(2) 0.188(3) 0.745(4) 0.51(4) Uani 1 1 d . . .
C50 C 0.753(4) 0.270(3) 0.7039(19) 0.441(17) Uani 1 1 d . . .
C52 C 0.806(5) 0.162(7) 0.8402(17) 0.37(3) Uani 0.50 1 d P . .
C53 C 0.795(7) 0.085(3) 0.797(3) 0.71(5) Uani 1 1 d . . .

loop_
_atom_site_aniso_label
_atom_site_aniso_U_11
_atom_site_aniso_U_22
_atom_site_aniso_U_33
_atom_site_aniso_U_23
_atom_site_aniso_U_13
_atom_site_aniso_U_12
Si1 0.0806(7) 0.0977(8) 0.0961(7) 0.0102(6) -0.0040(5) -0.0204(5)
N1 0.0739(16) 0.0761(17) 0.0955(19) -0.0032(15) 0.0012(14) -0.0091(14)
N2 0.0644(14) 0.0711(17) 0.1021(19) 0.0135(14) -0.0134(13) -0.0084(13)
N3 0.0599(15) 0.0735(17) 0.092(2) 0.0037(16) -0.0082(14) -0.0112(13)
N4 0.0692(18) 0.079(2) 0.101(2) -0.0001(15) -0.0029(14) -0.0169(14)
C1 0.109(3) 0.138(4) 0.124(3) 0.024(3) 0.018(3) -0.029(3)
C2 0.115(3) 0.149(4) 0.106(3) 0.003(3) -0.022(2) -0.029(3)
C10 0.085(2) 0.080(2) 0.122(3) -0.012(2) 0.012(2) -0.007(2)
C11 0.274(8) 0.143(5) 0.131(4) -0.035(4) 0.008(5) 0.051(5)
C12 0.174(5) 0.094(3) 0.149(4) 0.003(3) 0.024(4) 0.041(3)
C13 0.075(3) 0.117(4) 0.525(15) -0.068(7) 0.018(5) 0.001(3)
C20 0.071(2) 0.070(2) 0.125(3) 0.014(2) -0.0164(19) -0.0044(17)
C21 0.098(3) 0.082(3) 0.141(4) -0.004(2) -0.008(2) 0.015(2)
C22 0.070(2) 0.097(3) 0.171(4) 0.014(3) -0.018(2) 0.002(2)
C23 0.106(3) 0.085(3) 0.161(4) 0.038(3) -0.022(3) -0.007(2)
P1 0.0580(5) 0.0636(5) 0.0923(6) 0.0023(4) -0.0064(4) -0.0093(4)
C30 0.0578(17) 0.071(2) 0.102(2) -0.0093(18) -0.0022(16) -0.0081(15)
C35 0.0593(19) 0.118(3) 0.120(3) 0.007(2) -0.0104(19) -0.008(2)
C31 0.075(2) 0.086(2) 0.122(3) -0.001(2) -0.006(2) -0.0205(19)
C34 0.068(2) 0.163(5) 0.136(4) -0.006(4) -0.018(2) -0.023(3)
C32 0.094(3) 0.100(3) 0.140(3) -0.011(3) 0.011(3) -0.036(2)
C41 0.088(2) 0.084(2) 0.100(2) 0.002(2) 0.0072(19) -0.020(2)
C40 0.0592(17) 0.0629(18) 0.096(2) -0.0031(17) 0.0012(16) -0.0060(15)
C45 0.079(2) 0.079(2) 0.111(3) 0.006(2) -0.0181(19) -0.0180(18)
C44 0.081(2) 0.094(3) 0.147(4) -0.013(3) -0.029(2) -0.011(2)
C43 0.069(2) 0.087(3) 0.156(4) -0.026(3) 0.006(2) -0.021(2)
C42 0.097(3) 0.085(3) 0.144(4) -0.005(3) 0.028(3) -0.029(2)
C33 0.072(2) 0.137(4) 0.138(4) -0.030(3) 0.003(2) -0.036(3)
C46A 0.140(6) 0.175(7) 0.317(12) -0.065(8) 0.009(7) -0.055(6)
C46B 0.155(8) 0.276(13) 0.213(10) -0.051(10) 0.023(7) -0.126(9)
C51 0.40(3) 0.28(3) 0.88(11) 0.12(5) 0.27(5) 0.09(3)
C50 0.60(6) 0.34(3) 0.37(3) 0.08(2) -0.01(3) -0.08(4)
C52 0.60(8) 0.28(4) 0.21(2) -0.05(3) -0.11(4) -0.11(6)
C53 1.14(17) 0.35(4) 0.64(10) 0.06(5) 0.12(10) 0.16(7)

loop_
_atom_type_symbol
_atom_type_description
_atom_type_scat_dispersion_real
_atom_type_scat_dispersion_imag
_atom_type_scat_source
Si Si 0.0817 0.0704 'International Tables Vol C Tables 4.2.6.8 and 6.1.1.4'
N N 0.0061 0.0033 'International Tables Vol C Tables 4.2.6.8 and 6.1.1.4'
C C 0.0033 0.0016 'International Tables Vol C Tables 4.2.6.8 and 6.1.1.4'
H H 0.0000 0.0000 'International Tables Vol C Tables 4.2.6.8 and 6.1.1.4'
P P 0.1023 0.0942 'International Tables Vol C Tables 4.2.6.8 and 6.1.1.4'

loop_
_geom_angle_atom_site_label_1
_geom_angle_atom_site_label_2
_geom_angle_atom_site_label_3
_geom_angle
_geom_angle_site_symmetry_1
_geom_angle_site_symmetry_3
_geom_angle_publ_flag
N2 Si1 N1 82.16(14) . . ?
N2 Si1 C1 116.91(19) . . ?
N1 Si1 C1 115.80(19) . . ?
N2 Si1 C2 115.90(19) . . ?
N1 Si1 C2 117.70(19) . . ?
C1 Si1 C2 107.2(2) . . ?
N2 Si1 P1 41.22(9) . . ?
N1 Si1 P1 40.95(10) . . ?
C1 Si1 P1 126.87(16) . . ?
C2 Si1 P1 125.94(16) . . ?
C10 N1 P1 129.7(3) . . ?
C10 N1 Si1 134.1(3) . . ?
P1 N1 Si1 95.80(15) . . ?
C20 N2 P1 128.2(2) . . ?
C20 N2 Si1 134.6(2) . . ?
P1 N2 Si1 95.68(15) . . ?
C30 N3 P1 132.3(3) . . ?
C40 N4 P1 129.2(2) . . ?
N1 C10 C12 110.8(3) . . ?
N1 C10 C11 109.1(4) . . ?
C12 C10 C11 108.0(4) . . ?
N1 C10 C13 109.3(3) . . ?
C12 C10 C13 109.1(5) . . ?
C11 C10 C13 110.6(6) . . ?
N2 C20 C21 110.5(3) . . ?
N2 C20 C22 110.7(3) . . ?
C21 C20 C22 109.2(4) . . ?
N2 C20 C23 106.7(3) . . ?
C21 C20 C23 110.3(3) . . ?
C22 C20 C23 109.4(3) . . ?
N4 P1 N3 100.07(16) . . ?
N4 P1 N1 121.35(15) . . ?
N3 P1 N1 114.01(15) . . ?
N4 P1 N2 123.09(15) . . ?
N3 P1 N2 112.75(14) . . ?
N1 P1 N2 86.33(15) . . ?
N4 P1 Si1 136.11(11) . . ?
N3 P1 Si1 123.81(12) . . ?
N1 P1 Si1 43.25(11) . . ?
N2 P1 Si1 43.10(11) . . ?
C35 C30 C31 118.4(3) . . ?
C35 C30 N3 118.1(3) . . ?
C31 C30 N3 123.3(3) . . ?
C30 C35 C34 120.3(4) . . ?
C30 C31 C32 120.2(4) . . ?
C33 C34 C35 121.8(4) . . ?
C33 C32 C31 121.1(4) . . ?
C42 C41 C40 121.1(4) . . ?
C45 C40 C41 117.1(3) . . ?
C45 C40 N4 125.7(3) . . ?
C41 C40 N4 117.2(3) . . ?
C40 C45 C44 120.9(4) . . ?
C43 C44 C45 121.4(4) . . ?
C42 C43 C44 118.2(4) . . ?
C42 C43 C46A 117.7(6) . . ?
C44 C43 C46A 124.0(6) . . ?
C43 C42 C41 121.2(4) . . ?
C32 C33 C34 118.2(4) . . ?
C32 C33 C46B 123.9(7) . . ?
C34 C33 C46B 118.0(7) . . ?
C50 C51 C53 125(6) . . ?
C50 C51 C50 71(3) . 2_656 ?
C53 C51 C50 72(3) . 2_656 ?
C50 C51 C52 122(5) . . ?
C53 C51 C52 36(2) . . ?
C50 C51 C52 51(3) 2_656 . ?
C51 C50 C52 108(3) . 2_656 ?
C51 C50 C51 81(3) . 2_656 ?
C52 C50 C51 72(4) 2_656 2_656 ?
C51 C50 C53 76(4) . 2_656 ?
C52 C50 C53 37(2) 2_656 2_656 ?
C51 C50 C53 48(3) 2_656 2_656 ?
C51 C50 C50 61(2) . 2_656 ?
C52 C50 C50 119(4) 2_656 2_656 ?
C51 C50 C50 48(2) 2_656 2_656 ?
C53 C50 C50 88(3) 2_656 2_656 ?
C53 C52 C50 86(5) . 2_656 ?
C53 C52 C51 49(4) . . ?
C50 C52 C51 57(2) 2_656 . ?
C52 C53 C51 95(5) . . ?
C52 C53 C50 57(4) . 2_656 ?
C51 C53 C50 59.7(16) . 2_656 ?

loop_
_geom_bond_atom_site_label_1
_geom_bond_atom_site_label_2
_geom_bond_distance
_geom_bond_site_symmetry_2
_geom_bond_publ_flag
Si1 N2 1.736(3) . ?
Si1 N1 1.741(3) . ?
Si1 C1 1.857(4) . ?
Si1 C2 1.862(4) . ?
Si1 P1 2.5285(17) . ?
N1 C10 1.490(5) . ?
N1 P1 1.666(3) . ?
N2 C20 1.494(5) . ?
N2 P1 1.674(3) . ?
N3 C30 1.407(4) . ?
N3 P1 1.653(3) . ?
N4 C40 1.403(4) . ?
N4 P1 1.561(3) . ?
C10 C12 1.489(6) . ?
C10 C11 1.503(7) . ?
C10 C13 1.511(6) . ?
C20 C21 1.523(6) . ?
C20 C22 1.534(5) . ?
C20 C23 1.535(5) . ?
C30 C35 1.378(5) . ?
C30 C31 1.390(5) . ?
C35 C34 1.381(6) . ?
C31 C32 1.397(5) . ?
C34 C33 1.376(7) . ?
C32 C33 1.365(6) . ?
C41 C42 1.385(5) . ?
C41 C40 1.394(5) . ?
C40 C45 1.379(5) . ?
C45 C44 1.386(5) . ?
C44 C43 1.372(6) . ?
C43 C42 1.360(6) . ?
C43 C46A 1.448(8) . ?
C33 C46B 1.450(9) . ?
C51 C50 1.46(5) . ?
C51 C53 1.49(6) . ?
C51 C50 1.73(4) 2_656 ?
C51 C52 1.96(8) . ?
C50 C52 1.60(6) 2_656 ?
C50 C51 1.73(4) 2_656 ?
C50 C53 1.91(5) 2_656 ?
C50 C50 1.87(8) 2_656 ?
C52 C53 1.15(5) . ?
C52 C50 1.60(6) 2_656 ?
C53 C50 1.91(5) 2_656 ?
